data_7206396
loop_
_publ_author_name
'Liu, Bin'
'Zheng, Hai-Bin'
'Wang, Zhe-Ming'
'Gao, Song'

_publ_section_title
;
 Chiral crystalline solids of ammonium-templated ErIII--formate
 frameworks assembled from three achiral acentric components
;
_journal_issue 17
_journal_name_full CrystEngComm
_journal_page_first 5285
_journal_paper_doi 10.1039/c1ce05250k
_journal_volume 13
_journal_year 2011
_chemical_formula_sum 'C7 H9 Er N2 O8'
_chemical_formula_weight 416.42
_chemical_name_systematic
;
?
;
_space_group_IT_number 19
_symmetry_cell_setting orthorhombic
_symmetry_space_group_name_Hall 'P 2ac 2ab'
_symmetry_space_group_name_H-M 'P 21 21 21'
_atom_sites_solution_hydrogens geom
_atom_sites_solution_primary direct
_atom_sites_solution_secondary difmap
_audit_creation_method SHELXL-97
_cell_angle_alpha 90.00
_cell_angle_beta 90.00
_cell_angle_gamma 90.00
_cell_formula_units_Z 4
_cell_length_a 6.69730(10)
_cell_length_b 8.2497(2)
_cell_length_c 20.3822(6)
_cell_measurement_reflns_used 11330
_cell_measurement_temperature 290
_cell_measurement_theta_max 27.485
_cell_measurement_theta_min 3.395
_cell_volume 1126.13(5)
_computing_cell_refinement 'HKL Scalepack (Otwinowski & Minor, 1997)'
_computing_data_collection 'KappaCCD (Nonius B. V., 1998)'
_computing_data_reduction 'HKL Denzo (Otwinowski & Minor, 1997) & maXus (Mackay et al., 1998)'
_computing_molecular_graphics 'Bruker SHELXTL V5.1 (Sheldrick, 1998)'
_computing_publication_material 'SHELXL-97 (Sheldrick, 1997)'
_computing_structure_refinement 'SHELXL-97 (Sheldrick, 1997)'
_computing_structure_solution 'SHELXS-97 (Sheldrick, 1997)'
_diffrn_ambient_temperature 290
_diffrn_detector_area_resol_mean 9
_diffrn_measured_fraction_theta_full 0.997
_diffrn_measured_fraction_theta_max 0.997
_diffrn_measurement_device_type 'NONIUS KappaCCD'
_diffrn_measurement_method CCD
_diffrn_radiation_monochromator graphite
_diffrn_radiation_source 'fine-focus sealed tube'
_diffrn_radiation_type MoK\a
_diffrn_radiation_wavelength 0.71073
_diffrn_reflns_av_R_equivalents 0.0668
_diffrn_reflns_av_sigmaI/netI 0.0479
_diffrn_reflns_limit_h_max 8
_diffrn_reflns_limit_h_min -8
_diffrn_reflns_limit_k_max 10
_diffrn_reflns_limit_k_min -10
_diffrn_reflns_limit_l_max 26
_diffrn_reflns_limit_l_min -26
_diffrn_reflns_number 16507
_diffrn_reflns_theta_full 27.49
_diffrn_reflns_theta_max 27.49
_diffrn_reflns_theta_min 3.64
_diffrn_standards_decay_% none
_exptl_absorpt_coefficient_mu 7.489
_exptl_absorpt_correction_T_max 0.691
_exptl_absorpt_correction_T_min 0.536
_exptl_absorpt_correction_type multi-scan
_exptl_absorpt_process_details
;
multi-scan from symmetry-related measurements
Sortav (Blessing 1995, 1997)
;
_exptl_crystal_colour pink
_exptl_crystal_density_diffrn 2.456
_exptl_crystal_density_method 'not measured'
_exptl_crystal_description plate
_exptl_crystal_F_000 788
_exptl_crystal_size_max 0.17
_exptl_crystal_size_mid 0.09
_exptl_crystal_size_min 0.05
_refine_diff_density_max 0.789
_refine_diff_density_min -1.265
_refine_diff_density_rms 0.150
_refine_ls_abs_structure_details 'Flack H D (1983), Acta Cryst. A39, 876-881'
_refine_ls_abs_structure_Flack -0.028(15)
_refine_ls_extinction_method none
_refine_ls_goodness_of_fit_ref 0.924
_refine_ls_hydrogen_treatment constr
_refine_ls_matrix_type full
_refine_ls_number_parameters 163
_refine_ls_number_reflns 2592
_refine_ls_number_restraints 0
_refine_ls_restrained_S_all 0.924
_refine_ls_R_factor_all 0.0415
_refine_ls_R_factor_gt 0.0252
_refine_ls_shift/su_max 0.001
_refine_ls_shift/su_mean 0.000
_refine_ls_structure_factor_coef Fsqd
_refine_ls_weighting_details 'calc w=1/[\s^2^(Fo^2^)+(0.0233P)^2^+0.0000P] where P=(Fo^2^+2Fc^2^)/3'
_refine_ls_weighting_scheme calc
_refine_ls_wR_factor_gt 0.0476
_refine_ls_wR_factor_ref 0.0500
_reflns_number_gt 2004
_reflns_number_total 2592
_reflns_threshold_expression >2sigma(I)
_cod_data_source_file c1ce05250k.txt
_cod_data_source_block 5
_cod_depositor_comments
;
The following automatic conversions were performed:

'_symmetry_cell_setting' value 'Orthorhombic' changed to
'orthorhombic' according to
/home/saulius/struct/CIF-dictionaries/cif_core.dic dictionary named
'cif_core.dic' version 2.4.1 from 2010-06-29.

Automatic conversion script
Id: cif_fix_values 1715 2011-07-08 13:25:40Z adriana 

The following automatic conversions were performed:

'_refine_ls_hydrogen_treatment' value 'constr.' was replaced with the
value 'constr' as specified in the replacement file
'src/cod-tools/trunk/data/replacement-values/replacement_values.lst'.

Automatic conversion script
Id: cif_fix_values 5376 2017-05-30 11:51:03Z andrius 
;
_cod_original_sg_symbol_H-M 'P 2(1)2(1)2(1)'
_cod_database_code 7206396

loop_
_symmetry_equiv_pos_as_xyz
'x, y, z'
'-x+1/2, -y, z+1/2'
'-x, y+1/2, -z+1/2'
'x+1/2, -y+1/2, -z'

loop_
_atom_site_label
_atom_site_type_symbol
_atom_site_fract_x
_atom_site_fract_y
_atom_site_fract_z
_atom_site_U_iso_or_equiv
_atom_site_adp_type
_atom_site_occupancy
_atom_site_symmetry_multiplicity
_atom_site_calc_flag
_atom_site_refinement_flags
_atom_site_disorder_group
Er1 Er 0.49861(6) 0.43402(2) 0.619154(9) 0.01730(7) Uani 1 1 d . 1
O1 O 0.5208(8) 0.5626(5) 0.72340(18) 0.0331(10) Uani 1 1 d . .
O2 O 0.4857(8) 0.7205(4) 0.81096(16) 0.0306(8) Uani 1 1 d . .
O3 O 0.3362(5) 0.2316(5) 0.55895(18) 0.0293(10) Uani 1 1 d . .
O4 O 0.1896(5) 0.1078(5) 0.4749(2) 0.0278(10) Uani 1 1 d . .
O5 O 0.1692(7) 0.4635(7) 0.6529(3) 0.0301(16) Uani 1 1 d . .
O6 O -0.1593(7) 0.4474(8) 0.6512(3) 0.0320(15) Uani 1 1 d . .
O7 O 0.5411(6) 0.7108(5) 0.5952(2) 0.0404(13) Uani 1 1 d . .
O8 O 0.3235(6) 0.6009(6) 0.5290(2) 0.0405(12) Uani 1 1 d . .
C1 C 0.4318(9) 0.6572(8) 0.7586(3) 0.0324(17) Uani 1 1 d . .
H1 H 0.3051 0.6864 0.7442 0.039 Uiso 1 1 calc R .
C2 C 0.2535(10) 0.2266(11) 0.5054(4) 0.0283(19) Uani 1 1 d . .
H2 H 0.2362 0.3261 0.4847 0.034 Uiso 1 1 calc R .
C3 C 0.0038(12) 0.4689(6) 0.6246(2) 0.0314(12) Uani 1 1 d . .
H3 H 0.0039 0.4911 0.5799 0.038 Uiso 1 1 calc R .
C4 C 0.4202(8) 0.7197(8) 0.5476(3) 0.0330(15) Uani 1 1 d . 2
H4 H 0.4039 0.8182 0.5261 0.040 Uiso 1 1 calc R 2
C5 C 0.1079(11) 0.3644(9) 0.7990(4) 0.044(2) Uani 1 1 d . .
H5 H 0.1915 0.3124 0.7693 0.053 Uiso 1 1 calc R .
C6 C -0.0198(13) 0.4584(7) 0.8888(3) 0.0434(17) Uani 1 1 d . .
H6 H -0.0384 0.4807 0.9331 0.052 Uiso 1 1 calc R .
C7 C -0.1407(10) 0.5002(9) 0.8403(4) 0.0424(19) Uani 1 1 d . .
H7 H -0.2578 0.5602 0.8437 0.051 Uiso 1 1 calc R .
N1 N -0.0599(7) 0.4382(8) 0.7845(3) 0.0408(16) Uani 1 1 d . .
H1A H -0.1107 0.4461 0.7458 0.049 Uiso 1 1 calc R .
N2 N 0.1382(8) 0.3759(8) 0.8617(3) 0.0490(16) Uani 1 1 d . .
H2A H 0.2396 0.3384 0.8827 0.059 Uiso 1 1 calc R .

loop_
_atom_site_aniso_label
_atom_site_aniso_U_11
_atom_site_aniso_U_22
_atom_site_aniso_U_33
_atom_site_aniso_U_23
_atom_site_aniso_U_13
_atom_site_aniso_U_12
Er1 0.01439(10) 0.02159(11) 0.01593(11) -0.00122(9) 0.0003(3) -0.0014(3)
O1 0.027(2) 0.044(2) 0.0276(19) -0.0146(18) -0.004(3) -0.006(3)
O2 0.035(2) 0.0326(19) 0.0236(18) -0.0149(15) -0.003(3) 0.007(3)
O3 0.033(2) 0.036(3) 0.018(2) 0.0003(19) -0.0072(17) -0.011(2)
O4 0.023(2) 0.030(3) 0.030(2) -0.0105(19) -0.0067(18) -0.0023(17)
O5 0.017(3) 0.047(4) 0.026(4) -0.004(3) -0.001(2) -0.004(3)
O6 0.016(2) 0.055(4) 0.024(4) -0.002(4) 0.001(2) -0.007(3)
O7 0.046(4) 0.026(2) 0.049(3) 0.005(2) -0.020(2) -0.006(2)
O8 0.030(2) 0.043(3) 0.049(3) -0.006(2) -0.006(2) -0.005(2)
C1 0.027(4) 0.035(4) 0.035(4) -0.004(3) -0.004(2) 0.011(3)
C2 0.031(3) 0.028(5) 0.026(4) 0.008(3) -0.005(2) -0.003(3)
C3 0.021(3) 0.054(3) 0.019(3) -0.003(2) 0.010(6) -0.008(6)
C4 0.039(4) 0.029(4) 0.032(4) 0.003(3) 0.005(3) 0.001(3)
C5 0.044(4) 0.043(5) 0.046(5) 0.001(4) 0.004(4) 0.009(4)
C6 0.056(5) 0.046(4) 0.029(3) 0.001(3) 0.005(5) 0.000(5)
C7 0.042(4) 0.045(5) 0.040(5) -0.003(4) -0.008(3) 0.020(3)
N1 0.044(4) 0.049(4) 0.030(3) 0.006(3) -0.011(2) 0.000(3)
N2 0.044(4) 0.049(4) 0.054(5) 0.008(4) -0.016(3) 0.011(3)

loop_
_atom_type_symbol
_atom_type_description
_atom_type_scat_dispersion_real
_atom_type_scat_dispersion_imag
_atom_type_scat_source
C C 0.0033 0.0016 'International Tables Vol C Tables 4.2.6.8 and 6.1.1.4'
H H 0.0000 0.0000 'International Tables Vol C Tables 4.2.6.8 and 6.1.1.4'
N N 0.0061 0.0033 'International Tables Vol C Tables 4.2.6.8 and 6.1.1.4'
O O 0.0106 0.0060 'International Tables Vol C Tables 4.2.6.8 and 6.1.1.4'
Er Er -0.2586 4.9576 'International Tables Vol C Tables 4.2.6.8 and 6.1.1.4'

loop_
_geom_angle_atom_site_label_1
_geom_angle_atom_site_label_2
_geom_angle_atom_site_label_3
_geom_angle
_geom_angle_site_symmetry_1
_geom_angle_site_symmetry_3
O2 Er1 O5 86.5(2) 3_646 .
O2 Er1 O4 112.09(15) 3_646 4_556
O5 Er1 O4 141.28(17) . 4_556
O2 Er1 O3 78.27(14) 3_646 .
O5 Er1 O3 77.79(17) . .
O4 Er1 O3 73.63(13) 4_556 .
O2 Er1 O7 151.50(15) 3_646 .
O5 Er1 O7 94.29(18) . .
O4 Er1 O7 84.64(15) 4_556 .
O3 Er1 O7 129.79(14) . .
O2 Er1 O1 77.44(13) 3_646 .
O5 Er1 O1 75.42(19) . .
O4 Er1 O1 140.03(15) 4_556 .
O3 Er1 O1 144.61(14) . .
O7 Er1 O1 75.24(15) . .
O2 Er1 O6 79.6(2) 3_646 1_655
O5 Er1 O6 145.72(12) . 1_655
O4 Er1 O6 72.82(16) 4_556 1_655
O3 Er1 O6 128.54(17) . 1_655
O7 Er1 O6 84.01(18) . 1_655
O1 Er1 O6 71.04(19) . 1_655
O2 Er1 O8 152.07(15) 3_646 .
O5 Er1 O8 73.94(17) . .
O4 Er1 O8 75.07(14) 4_556 .
O3 Er1 O8 78.22(15) . .
O7 Er1 O8 52.32(14) . .
O1 Er1 O8 115.27(16) . .
O6 Er1 O8 127.39(16) 1_655 .
C1 O1 Er1 141.5(5) . .
C1 O2 Er1 151.6(4) . 3_656
C2 O3 Er1 134.6(5) . .
C2 O4 Er1 136.1(4) . 4_456
C3 O5 Er1 135.2(4) . .
C3 O6 Er1 137.6(4) . 1_455
C4 O7 Er1 97.9(4) . .
C4 O8 Er1 88.1(4) . .
O1 C1 O2 129.4(6) . .
O1 C1 H1 115.3 . .
O2 C1 H1 115.3 . .
O3 C2 O4 129.1(7) . .
O3 C2 H2 115.4 . .
O4 C2 H2 115.4 . .
O6 C3 O5 125.4(5) . .
O6 C3 H3 117.3 . .
O5 C3 H3 117.3 . .
O8 C4 O7 121.7(6) . .
O8 C4 H4 119.2 . .
O7 C4 H4 119.2 . .
N2 C5 N1 108.8(7) . .
N2 C5 H5 125.6 . .
N1 C5 H5 125.6 . .
C7 C6 N2 107.4(6) . .
C7 C6 H6 126.3 . .
N2 C6 H6 126.3 . .
C6 C7 N1 106.5(6) . .
C6 C7 H7 126.8 . .
N1 C7 H7 126.8 . .
C5 N1 C7 109.1(7) . .
C5 N1 H1A 125.5 . .
C7 N1 H1A 125.5 . .
C5 N2 C6 108.2(6) . .
C5 N2 H2A 125.9 . .
C6 N2 H2A 125.9 . .

loop_
_geom_bond_atom_site_label_1
_geom_bond_atom_site_label_2
_geom_bond_distance
_geom_bond_site_symmetry_2
Er1 O2 2.268(3) 3_646
Er1 O5 2.324(5) .
Er1 O4 2.330(4) 4_556
Er1 O3 2.340(4) .
Er1 O7 2.352(4) .
Er1 O1 2.379(4) .
Er1 O6 2.385(4) 1_655
Er1 O8 2.578(4) .
O1 C1 1.216(6) .
O2 C1 1.242(6) .
O2 Er1 2.268(3) 3_656
O3 C2 1.225(7) .
O4 C2 1.237(9) .
O4 Er1 2.330(4) 4_456
O5 C3 1.249(8) .
O6 C3 1.232(7) .
O6 Er1 2.385(4) 1_455
O7 C4 1.266(6) .
O8 C4 1.234(7) .
C1 H1 0.9300 .
C2 H2 0.9300 .
C3 H3 0.9300 .
C4 H4 0.9300 .
C5 N2 1.297(9) .
C5 N1 1.312(8) .
C5 H5 0.9300 .
C6 C7 1.325(9) .
C6 N2 1.374(9) .
C6 H6 0.9300 .
C7 N1 1.359(9) .
C7 H7 0.9300 .
N1 H1A 0.8600 .
N2 H2A 0.8600 .

loop_
_geom_hbond_atom_site_label_D
_geom_hbond_atom_site_label_H
_geom_hbond_atom_site_label_A
_geom_hbond_distance_DH
_geom_hbond_distance_HA
_geom_hbond_distance_DA
_geom_hbond_angle_DHA
_geom_hbond_site_symmetry_A
N1 H1A O5 0.86 2.67 3.097(8) 112.1 .
N1 H1A O6 0.86 1.96 2.799(8) 165.7 .
N1 H1A O1 0.86 2.69 3.238(7) 123.1 1_455
N2 H2A O7 0.86 1.86 2.691(7) 161.2 3_646
C5 H5 O5 0.93 2.68 3.115(10) 109.2 .
C6 H6 O8 0.93 2.52 3.183(8) 128.6 2_565
C6 H6 O4 0.93 2.37 3.245(8) 155.7 3_556
C6 H6 O3 0.93 2.88 3.272(9) 106.8 3_556
C7 H7 O3 0.93 2.49 3.095(8) 122.6 3_556
C7 H7 O2 0.93 2.27 3.150(8) 158.0 1_455
C7 H7 O1 0.93 2.87 3.328(8) 112.1 1_455
